data_7229020
loop_
_publ_author_name
'Kucherov, Fedor'
'Galkin, Konstantin'
'Gordeev, Evgeniy'
'Ananikov, Valentine'

_publ_section_title
;
 Efficient route for the construction of polycyclic systems from
 bioderived HMF
;
_journal_name_full 'Green Chem.'
_journal_paper_doi 10.1039/C7GC02211E
_journal_year 2017
_chemical_formula_moiety 'C13 H19 N O5'
_chemical_formula_sum 'C13 H19 N O5'
_chemical_formula_weight 269.29
_chemical_name_common anti-N-methyl-4,7-bis(methoxymethyl)norcantharimide
_chemical_name_systematic anti-4,7-bis(methoxymethyl)-2-methylhexahydro-1H-4,7-epoxyisoindole-1,3(2H)-dione
_space_group_crystal_system monoclinic
_space_group_IT_number 14
_space_group_name_Hall '-P 2ybc'
_space_group_name_H-M_alt 'P 1 21/c 1'
_symmetry_space_group_name_Hall '-P 2ybc'
_symmetry_space_group_name_H-M 'P 1 21/c 1'
_atom_sites_solution_hydrogens geom
_atom_sites_solution_primary difmap
_atom_sites_solution_secondary difmap
_audit_creation_method SHELXL-2014/6
_audit_update_record
;
2017-06-22 deposited with the CCDC.
2017-08-28 downloaded from the CCDC.
;
_cell_angle_alpha 90
_cell_angle_beta 111.16(3)
_cell_angle_gamma 90
_cell_formula_units_Z 4
_cell_length_a 10.389(2)
_cell_length_b 15.957(3)
_cell_length_c 8.4911(17)
_cell_measurement_reflns_used 500
_cell_measurement_temperature 100(2)
_cell_measurement_theta_max 31.8
_cell_measurement_theta_min 1.8
_cell_volume 1312.7(5)
_computing_cell_refinement 'iMosflm (Battye et al., 2011)'
_computing_data_collection 'Marccd (Doyle, 2011)'
_computing_data_reduction iMosflm
_computing_molecular_graphics 'SHELXTL (Sheldrick, 2015)'
_computing_publication_material SHELXTL
_computing_structure_refinement 'SHELXL (Sheldrick, 2015)'
_computing_structure_solution 'SHELXT (Sheldrick, 2015)'
_diffrn_ambient_temperature 100(2)
_diffrn_measured_fraction_theta_full 0.963
_diffrn_measured_fraction_theta_max 0.878
_diffrn_measurement_device_type 'Rayonix SX165 CCD'
_diffrn_measurement_method '/f scan'
_diffrn_radiation_type synchrotron
_diffrn_radiation_wavelength 0.96990
_diffrn_reflns_av_R_equivalents 0.0936
_diffrn_reflns_av_unetI/netI 0.1381
_diffrn_reflns_Laue_measured_fraction_full 0.963
_diffrn_reflns_Laue_measured_fraction_max 0.878
_diffrn_reflns_limit_h_max 13
_diffrn_reflns_limit_h_min -13
_diffrn_reflns_limit_k_max 13
_diffrn_reflns_limit_k_min -20
_diffrn_reflns_limit_l_max 9
_diffrn_reflns_limit_l_min -10
_diffrn_reflns_number 10961
_diffrn_reflns_point_group_measured_fraction_full 0.963
_diffrn_reflns_point_group_measured_fraction_max 0.878
_diffrn_reflns_theta_full 35.587
_diffrn_reflns_theta_max 38.407
_diffrn_reflns_theta_min 1.742
_exptl_absorpt_coefficient_mu 0.223
_exptl_absorpt_correction_T_max 0.980
_exptl_absorpt_correction_T_min 0.945
_exptl_absorpt_correction_type multi-scan
_exptl_absorpt_process_details 'Scala (Evans, 2006)'
_exptl_crystal_colour colourless
_exptl_crystal_density_diffrn 1.363
_exptl_crystal_description needle
_exptl_crystal_F_000 576
_exptl_crystal_size_max 0.20
_exptl_crystal_size_mid 0.05
_exptl_crystal_size_min 0.05
_refine_diff_density_max 0.319
_refine_diff_density_min -0.316
_refine_diff_density_rms 0.073
_refine_ls_extinction_coef 0.084(8)
_refine_ls_extinction_expression Fc^*^=kFc[1+0.001xFc^2^\l^3^/sin(2\q)]^-1/4^
_refine_ls_extinction_method SHELXL
_refine_ls_goodness_of_fit_ref 1.095
_refine_ls_hydrogen_treatment constr
_refine_ls_matrix_type full
_refine_ls_number_parameters 177
_refine_ls_number_reflns 2578
_refine_ls_number_restraints 0
_refine_ls_restrained_S_all 1.095
_refine_ls_R_factor_all 0.1043
_refine_ls_R_factor_gt 0.0878
_refine_ls_shift/su_max 0.000
_refine_ls_shift/su_mean 0.000
_refine_ls_structure_factor_coef Fsqd
_refine_ls_weighting_details 'w=1/[\s^2^(Fo^2^)+(0.0548P)^2^+0.7069P] where P=(Fo^2^+2Fc^2^)/3'
_refine_ls_weighting_scheme calc
_refine_ls_wR_factor_gt 0.2002
_refine_ls_wR_factor_ref 0.2168
_reflns_Friedel_coverage 0.000
_reflns_number_gt 1924
_reflns_number_total 2578
_reflns_threshold_expression 'I > 2\s(I)'
_cod_data_source_file c7gc02211e2.cif
_cod_data_source_block Ted1962
_cod_database_code 7229020
_shelx_space_group_comment
;
The symmetry employed for this shelxl refinement is uniquely defined
by the following loop, which should always be used as a source of
symmetry information in preference to the above space-group names.
They are only intended as comments.
;
_shelx_estimated_absorpt_t_min 0.953
_shelx_estimated_absorpt_t_max 0.988
_shelxl_version_number 2014/6

loop_
_space_group_symop_operation_xyz
'x, y, z'
'-x, y+1/2, -z+1/2'
'-x, -y, -z'
'x, -y-1/2, z-1/2'

loop_
_atom_site_label
_atom_site_type_symbol
_atom_site_fract_x
_atom_site_fract_y
_atom_site_fract_z
_atom_site_U_iso_or_equiv
_atom_site_adp_type
_atom_site_occupancy
_atom_site_site_symmetry_order
_atom_site_calc_flag
_atom_site_refinement_flags_posn
_atom_site_refinement_flags_adp
C1 C 0.3742(3) 0.62997(16) 0.9709(4) 0.0327(7) Uani 1 1 d . .
O1 O 0.49098(19) 0.61449(12) 1.0701(2) 0.0389(6) Uani 1 1 d . .
N2 N 0.2541(2) 0.60264(14) 0.9928(3) 0.0318(6) Uani 1 1 d . .
C3 C 0.1339(3) 0.62783(16) 0.8614(4) 0.0322(7) Uani 1 1 d . .
O3 O 0.01681(18) 0.61083(12) 0.8530(3) 0.0384(6) Uani 1 1 d . .
C3A C 0.1750(2) 0.67858(16) 0.7374(3) 0.0308(6) Uani 1 1 d . .
H3A H 0.1364 0.7366 0.7260 0.037 Uiso 1 1 calc R U
C4 C 0.1455(2) 0.63779(15) 0.5601(3) 0.0289(6) Uani 1 1 d . .
C5 C 0.1806(2) 0.54329(15) 0.5771(3) 0.0301(6) Uani 1 1 d . .
H5A H 0.1451 0.5148 0.4661 0.036 Uiso 1 1 calc R U
H5B H 0.1430 0.5153 0.6553 0.036 Uiso 1 1 calc R U
C6 C 0.3418(2) 0.54494(15) 0.6506(3) 0.0302(6) Uani 1 1 d . .
H6A H 0.3789 0.5178 0.7629 0.036 Uiso 1 1 calc R U
H6B H 0.3810 0.5174 0.5736 0.036 Uiso 1 1 calc R U
C7 C 0.3705(2) 0.64033(16) 0.6630(3) 0.0300(6) Uani 1 1 d . .
C7A C 0.3345(2) 0.67996(15) 0.8094(3) 0.0299(7) Uani 1 1 d . .
H7A H 0.3700 0.7387 0.8323 0.036 Uiso 1 1 calc R U
O8 O 0.25852(16) 0.67276(11) 0.5175(2) 0.0289(5) Uani 1 1 d . .
C9 C 0.2545(3) 0.55328(19) 1.1388(4) 0.0405(7) Uani 1 1 d . .
H9A H 0.2892 0.5879 1.2409 0.061 Uiso 1 1 calc R U
H9B H 0.3143 0.5042 1.1520 0.061 Uiso 1 1 calc R U
H9C H 0.1604 0.5348 1.1210 0.061 Uiso 1 1 calc R U
C10 C 0.0072(2) 0.66169(17) 0.4297(3) 0.0308(6) Uani 1 1 d . .
H10A H -0.0679 0.6417 0.4661 0.037 Uiso 1 1 calc R U
H10B H 0.0002 0.7234 0.4185 0.037 Uiso 1 1 calc R U
O10 O -0.00699(17) 0.62522(12) 0.2716(2) 0.0343(5) Uani 1 1 d . .
C11 C -0.1335(3) 0.64878(19) 0.1415(4) 0.0402(7) Uani 1 1 d . .
H11A H -0.1381 0.6236 0.0343 0.060 Uiso 1 1 calc R U
H11B H -0.1377 0.7100 0.1305 0.060 Uiso 1 1 calc R U
H11C H -0.2114 0.6289 0.1705 0.060 Uiso 1 1 calc R U
C12 C 0.5098(2) 0.66696(16) 0.6603(3) 0.0302(6) Uani 1 1 d . .
H12A H 0.5154 0.7289 0.6589 0.036 Uiso 1 1 calc R U
H12B H 0.5843 0.6462 0.7628 0.036 Uiso 1 1 calc R U
O12 O 0.52608(18) 0.63316(11) 0.5130(3) 0.0361(6) Uani 1 1 d . .
C13 C 0.6524(3) 0.66026(17) 0.4986(4) 0.0372(7) Uani 1 1 d . .
H13A H 0.6594 0.6374 0.3949 0.056 Uiso 1 1 calc R U
H13B H 0.7304 0.6404 0.5963 0.056 Uiso 1 1 calc R U
H13C H 0.6540 0.7216 0.4945 0.056 Uiso 1 1 calc R U

loop_
_atom_site_aniso_label
_atom_site_aniso_U_11
_atom_site_aniso_U_22
_atom_site_aniso_U_33
_atom_site_aniso_U_23
_atom_site_aniso_U_13
_atom_site_aniso_U_12
C1 0.0314(13) 0.0261(14) 0.0388(17) -0.0047(11) 0.0107(11) -0.0002(9)
O1 0.0334(10) 0.0361(12) 0.0416(13) 0.0005(8) 0.0070(8) 0.0012(8)
N2 0.0324(12) 0.0288(12) 0.0324(13) 0.0012(9) 0.0095(9) 0.0009(8)
C3 0.0331(13) 0.0260(14) 0.0379(16) -0.0038(11) 0.0131(11) 0.0021(9)
O3 0.0312(10) 0.0398(12) 0.0457(14) -0.0002(9) 0.0157(8) 0.0000(8)
C3A 0.0286(12) 0.0251(13) 0.0385(16) 0.0002(11) 0.0117(10) 0.0019(9)
C4 0.0249(11) 0.0244(14) 0.0375(16) 0.0014(10) 0.0115(10) -0.0012(9)
C5 0.0284(12) 0.0234(13) 0.0374(15) -0.0006(10) 0.0108(10) -0.0011(9)
C6 0.0281(12) 0.0227(13) 0.0392(16) -0.0014(10) 0.0116(10) 0.0007(9)
C7 0.0237(11) 0.0263(14) 0.0368(16) 0.0013(10) 0.0071(10) 0.0009(9)
C7A 0.0284(12) 0.0212(13) 0.0393(16) 0.0001(10) 0.0112(10) 0.0003(9)
O8 0.0231(9) 0.0243(10) 0.0378(12) 0.0029(7) 0.0092(7) 0.0004(6)
C9 0.0459(15) 0.0365(17) 0.0399(18) 0.0042(12) 0.0164(12) 0.0023(12)
C10 0.0267(12) 0.0263(14) 0.0384(17) 0.0009(11) 0.0106(10) 0.0011(9)
O10 0.0267(9) 0.0370(11) 0.0359(12) -0.0010(8) 0.0073(8) 0.0029(7)
C11 0.0260(13) 0.0457(17) 0.0438(18) 0.0039(13) 0.0063(11) 0.0034(11)
C12 0.0294(12) 0.0233(13) 0.0380(16) -0.0036(10) 0.0121(11) -0.0003(9)
O12 0.0289(9) 0.0330(11) 0.0485(13) -0.0046(8) 0.0165(8) -0.0041(7)
C13 0.0272(12) 0.0324(15) 0.0536(19) -0.0003(13) 0.0165(12) -0.0018(10)

loop_
_atom_type_symbol
_atom_type_description
_atom_type_scat_dispersion_real
_atom_type_scat_dispersion_imag
_atom_type_scat_source
C C 0.0070 0.0030 'International Tables Vol C Tables 4.2.6.8 and 6.1.1.4'
H H 0.0000 0.0000 'International Tables Vol C Tables 4.2.6.8 and 6.1.1.4'
N N 0.0130 0.0070 'International Tables Vol C Tables 4.2.6.8 and 6.1.1.4'
O O 0.0210 0.0120 'International Tables Vol C Tables 4.2.6.8 and 6.1.1.4'

loop_
_geom_angle_atom_site_label_1
_geom_angle_atom_site_label_2
_geom_angle_atom_site_label_3
_geom_angle
O1 C1 N2 123.7(3)
O1 C1 C7A 127.5(2)
N2 C1 C7A 108.8(2)
C1 N2 C3 112.8(2)
C1 N2 C9 123.4(2)
C3 N2 C9 123.8(2)
O3 C3 N2 124.4(3)
O3 C3 C3A 127.3(2)
N2 C3 C3A 108.3(2)
C3 C3A C7A 105.4(2)
C3 C3A C4 116.2(2)
C7A C3A C4 101.30(19)
C3 C3A H3A 111.1
C7A C3A H3A 111.1
C4 C3A H3A 111.1
O8 C4 C10 111.0(2)
O8 C4 C5 102.28(18)
C10 C4 C5 116.3(2)
O8 C4 C3A 100.61(19)
C10 C4 C3A 113.8(2)
C5 C4 C3A 111.0(2)
C4 C5 C6 101.73(17)
C4 C5 H5A 111.4
C6 C5 H5A 111.4
C4 C5 H5B 111.4
C6 C5 H5B 111.4
H5A C5 H5B 109.3
C7 C6 C5 101.34(17)
C7 C6 H6A 111.5
C5 C6 H6A 111.5
C7 C6 H6B 111.5
C5 C6 H6B 111.5
H6A C6 H6B 109.3
O8 C7 C12 111.3(2)
O8 C7 C6 102.52(19)
C12 C7 C6 115.9(2)
O8 C7 C7A 100.66(19)
C12 C7 C7A 113.8(2)
C6 C7 C7A 111.0(2)
C1 C7A C3A 104.7(2)
C1 C7A C7 116.4(2)
C3A C7A C7 102.2(2)
C1 C7A H7A 111.0
C3A C7A H7A 111.0
C7 C7A H7A 111.0
C7 O8 C4 96.99(18)
N2 C9 H9A 109.5
N2 C9 H9B 109.5
H9A C9 H9B 109.5
N2 C9 H9C 109.5
H9A C9 H9C 109.5
H9B C9 H9C 109.5
O10 C10 C4 109.6(2)
O10 C10 H10A 109.8
C4 C10 H10A 109.8
O10 C10 H10B 109.8
C4 C10 H10B 109.8
H10A C10 H10B 108.2
C10 O10 C11 112.0(2)
O10 C11 H11A 109.5
O10 C11 H11B 109.5
H11A C11 H11B 109.5
O10 C11 H11C 109.5
H11A C11 H11C 109.5
H11B C11 H11C 109.5
O12 C12 C7 108.9(2)
O12 C12 H12A 109.9
C7 C12 H12A 109.9
O12 C12 H12B 109.9
C7 C12 H12B 109.9
H12A C12 H12B 108.3
C12 O12 C13 111.4(2)
O12 C13 H13A 109.5
O12 C13 H13B 109.5
H13A C13 H13B 109.5
O12 C13 H13C 109.5
H13A C13 H13C 109.5
H13B C13 H13C 109.5

loop_
_geom_bond_atom_site_label_1
_geom_bond_atom_site_label_2
_geom_bond_distance
C1 O1 1.227(3)
C1 N2 1.395(3)
C1 C7A 1.510(4)
N2 C3 1.401(3)
N2 C9 1.468(4)
C3 O3 1.223(3)
C3 C3A 1.507(4)
C3A C7A 1.545(3)
C3A C4 1.565(4)
C3A H3A 1.0000
C4 O8 1.459(3)
C4 C10 1.513(3)
C4 C5 1.546(3)
C5 C6 1.562(3)
C5 H5A 0.9900
C5 H5B 0.9900
C6 C7 1.547(3)
C6 H6A 0.9900
C6 H6B 0.9900
C7 O8 1.453(3)
C7 C12 1.516(3)
C7 C7A 1.556(4)
C7A H7A 1.0000
C9 H9A 0.9800
C9 H9B 0.9800
C9 H9C 0.9800
C10 O10 1.421(3)
C10 H10A 0.9900
C10 H10B 0.9900
O10 C11 1.428(3)
C11 H11A 0.9800
C11 H11B 0.9800
C11 H11C 0.9800
C12 O12 1.427(3)
C12 H12A 0.9900
C12 H12B 0.9900
O12 C13 1.428(3)
C13 H13A 0.9800
C13 H13B 0.9800
C13 H13C 0.9800

loop_
_geom_torsion_atom_site_label_1
_geom_torsion_atom_site_label_2
_geom_torsion_atom_site_label_3
_geom_torsion_atom_site_label_4
_geom_torsion
O1 C1 N2 C3 -179.4(2)
C7A C1 N2 C3 0.6(3)
O1 C1 N2 C9 1.0(4)
C7A C1 N2 C9 -179.0(2)
C1 N2 C3 O3 179.6(2)
C9 N2 C3 O3 -0.8(4)
C1 N2 C3 C3A -0.8(3)
C9 N2 C3 C3A 178.8(2)
O3 C3 C3A C7A -179.8(3)
N2 C3 C3A C7A 0.6(3)
O3 C3 C3A C4 -68.6(3)
N2 C3 C3A C4 111.8(2)
C3 C3A C4 O8 -148.8(2)
C7A C3A C4 O8 -35.2(2)
C3 C3A C4 C10 92.4(3)
C7A C3A C4 C10 -154.0(2)
C3 C3A C4 C5 -41.1(3)
C7A C3A C4 C5 72.4(2)
O8 C4 C5 C6 34.0(2)
C10 C4 C5 C6 155.2(2)
C3A C4 C5 C6 -72.6(2)
C4 C5 C6 C7 0.1(3)
C5 C6 C7 O8 -34.3(2)
C5 C6 C7 C12 -155.7(2)
C5 C6 C7 C7A 72.4(2)
O1 C1 C7A C3A 179.8(3)
N2 C1 C7A C3A -0.2(3)
O1 C1 C7A C7 67.9(3)
N2 C1 C7A C7 -112.2(2)
C3 C3A C7A C1 -0.2(3)
C4 C3A C7A C1 -121.7(2)
C3 C3A C7A C7 121.6(2)
C4 C3A C7A C7 0.1(2)
O8 C7 C7A C1 148.6(2)
C12 C7 C7A C1 -92.3(3)
C6 C7 C7A C1 40.6(3)
O8 C7 C7A C3A 35.1(2)
C12 C7 C7A C3A 154.3(2)
C6 C7 C7A C3A -72.8(2)
C12 C7 O8 C4 -179.27(19)
C6 C7 O8 C4 56.2(2)
C7A C7 O8 C4 -58.3(2)
C10 C4 O8 C7 179.2(2)
C5 C4 O8 C7 -56.0(2)
C3A C4 O8 C7 58.4(2)
O8 C4 C10 O10 64.4(3)
C5 C4 C10 O10 -52.0(3)
C3A C4 C10 O10 177.0(2)
C4 C10 O10 C11 -177.4(2)
O8 C7 C12 O12 -61.8(3)
C6 C7 C12 O12 54.7(3)
C7A C7 C12 O12 -174.7(2)
C7 C12 O12 C13 176.6(2)
